data_1563356
loop_
_publ_author_name
'Mila\<sinovi\'c, Valentina'
'Mol\<canov, Kre\<simir'
'Krawczuk, Anna'
'Bogdanov, Nikita E.'
'Zakharov, Boris A.'
'Boldyreva, Elena V.'
'Jelsch, Christian'
'Koji\'c-Prodi\'c, Biserka'

_publ_section_title
;
 Charge density studies of multicentre two-electron bonding of an anion
 radical at non-ambient temperature and pressure
;
_journal_coeditor_code LQ5037SUP1
_journal_issue 4
_journal_name_full IUCrJ
_journal_page_first
;
;
_journal_paper_doi 10.1107/S2052252521005273
_journal_volume 8
_journal_year 2021
_chemical_formula_moiety 'C15 H7 Cl2 N4 O2'
_chemical_formula_sum 'C15 H7 Cl2 N4 O2'
_chemical_formula_weight 346.132
_space_group_IT_number 14
_space_group_name_Hall '-P 2yn'
_space_group_name_H-M_alt 'P 1 21/n 1'
_symmetry_cell_setting monoclinic
_symmetry_space_group_name_Hall '-P 2yn'
_atom_sites_solution_hydrogens difmap
_atom_sites_solution_primary direct
_atom_sites_solution_secondary difmap
_audit_creation_method 'MoPro v20.01             '
_cell_angle_alpha 90.
_cell_angle_beta 94.7810(10)
_cell_angle_gamma 90.
_cell_formula_units_Z 4
_cell_length_a 6.74930(10)
_cell_length_b 10.07200(10)
_cell_length_c 20.462(6)
_cell_volume 1386.1(4)
_computing_structure_refinement 'MoPro (J. Appl. Cryst. 2005, 38, 38-54)'
_diffrn_measured_fraction_theta_full 0.948
_diffrn_measured_fraction_theta_max 0.948
_diffrn_radiation_source 'fine-focus sealed tube'
_diffrn_radiation_type MoK\a
_diffrn_radiation_wavelength 0.71073
_diffrn_reflns_av_sigmaI/netI 0.07062
_diffrn_reflns_limit_h_max 7
_diffrn_reflns_limit_h_min -8
_diffrn_reflns_limit_k_max 11
_diffrn_reflns_limit_k_min 0
_diffrn_reflns_limit_l_max 24
_diffrn_reflns_limit_l_min 0
_diffrn_reflns_theta_full 24.97
_diffrn_reflns_theta_max 24.97
_diffrn_reflns_theta_min 2.00
_exptl_crystal_density_diffrn 1.659
_exptl_crystal_density_method 'not measured'
_exptl_crystal_F_000 700
_refine_ls_extinction_method none
_refine_ls_goodness_of_fit_ref 1.139
_refine_ls_hydrogen_treatment refxyz
_refine_ls_matrix_type full
_refine_ls_number_parameters 229
_refine_ls_number_reflns 2297
_refine_ls_number_restraints 0
_refine_ls_restrained_S_all 0.000
_refine_ls_R_factor_all 0.0441
_refine_ls_R_factor_gt 0.0441
_refine_ls_shift/su_max 0.000
_refine_ls_shift/su_mean 0.000
_refine_ls_structure_factor_coef Fsqd
_refine_ls_weighting_scheme sigma
_refine_ls_wR_factor_gt 0.0862
_refine_ls_wR_factor_ref 0.0872
_reflns_number_gt 2297
_reflns_number_total 2297
_reflns_threshold_expression >2.0sigma(I)
_cod_data_source_file lq5037.cif
_cod_data_source_block 90K
_cod_original_sg_symbol_Hall 'P ?'
_cod_original_sg_symbol_H-M 'P ?'
_cod_database_code 1563356

loop_
_symmetry_equiv_pos_as_xyz
'x, y, z'
'-x+1/2, y+1/2, -z+1/2'
'-x, -y, -z'
'x-1/2, -y-1/2, z-1/2'

loop_
_atom_site_type_symbol
_atom_site_label
_atom_site_fract_x
_atom_site_fract_y
_atom_site_fract_z
_atom_site_U_iso_or_equiv
_atom_site_adp_type
_atom_site_occupancy
_atom_site_calc_flag
_atom_site_refinement_flags_posn
_atom_site_refinement_flags_adp
_atom_site_disorder_assembly
_atom_site_disorder_group
Cl Cl1 0.20891(12) 0.11200(7) -0.00695(3) 0.01286(10) Uani 1 d . . . .
Cl Cl2 0.11882(12) 0.28112(7) 0.11770(3) 0.01319(11) Uani 1 d . . . .
O O1 0.1362(3) 0.5677(2) 0.09455(9) 0.0130(3) Uani 1 d . . . .
O O2 0.2896(3) 0.2774(2) -0.11883(9) 0.0148(3) Uani 1 d . . . .
N N1 0.2955(4) 0.8152(3) -0.00673(12) 0.0151(4) Uani 1 d . . . .
N N2 0.4163(4) 0.5993(3) -0.16909(12) 0.0163(4) Uani 1 d . . . .
C C1 0.1806(5) 0.5002(3) 0.04675(14) 0.0117(4) Uani 1 d . . . .
C C2 0.2467(4) 0.5608(3) -0.01212(14) 0.0116(4) Uani 1 d . . . .
C C3 0.2885(5) 0.4869(3) -0.06646(14) 0.0114(4) Uani 1 d . . . .
C C4 0.2645(4) 0.3443(3) -0.06947(14) 0.0112(4) Uani 1 d . . . .
C C5 0.2141(5) 0.2819(3) -0.00761(13) 0.0099(4) Uani 1 d . . . .
C C6 0.1759(4) 0.3549(3) 0.04585(14) 0.0101(4) Uani 1 d . . . .
C C7 0.2736(5) 0.7012(3) -0.00969(14) 0.0119(4) Uani 1 d . . . .
C C8 0.3580(5) 0.5496(3) -0.12300(14) 0.0136(4) Uani 1 d . . . .
N N3 0.3174(4) 0.9537(2) 0.18280(11) 0.0144(4) Uani 1 d . . . .
N N4 0.9980(4) 1.2054(3) 0.24931(12) 0.0198(5) Uani 1 d . . . .
C C9 0.3488(5) 0.9999(3) 0.24445(14) 0.0138(4) Uani 1 d . . . .
H H9 0.239(4) 0.982(4) 0.279(11) 0.01653 Uani 1 d D U . .
C C10 0.5212(5) 1.0698(3) 0.26371(14) 0.0147(5) Uani 1 d . . . .
H H10 0.547(6) 1.107(4) 0.313(11) 0.01761 Uani 1 d D U . .
C C11 0.6602(5) 1.0907(3) 0.21779(14) 0.0134(4) Uani 1 d . . . .
C C12 0.6241(5) 1.0438(3) 0.15428(14) 0.0157(5) Uani 1 d . . . .
H H12 0.729(5) 1.062(4) 0.118(11) 0.01882 Uani 1 d D U . .
C C13 0.4502(5) 0.9733(3) 0.13763(14) 0.0167(5) Uani 1 d . . . .
H H13 0.421(6) 0.934(4) 0.089(11) 0.02006 Uani 1 d D U . .
C C14 0.1367(5) 0.8761(4) 0.16339(17) 0.0218(5) Uani 1 d . . . .
H H14A 0.048(6) 0.867(5) 0.205(11) 0.03269 Uani 1 d D U . .
H H14B 0.178(7) 0.779(11) 0.147(2) 0.03269 Uani 1 d D U . .
H H14C 0.051(6) 0.926(4) 0.124(11) 0.03269 Uani 1 d D U . .
C C15 0.8436(5) 1.1569(3) 0.23624(14) 0.0143(5) Uani 1 d . . . .

loop_
_atom_site_aniso_label
_atom_site_aniso_U_11
_atom_site_aniso_U_22
_atom_site_aniso_U_33
_atom_site_aniso_U_12
_atom_site_aniso_U_13
_atom_site_aniso_U_23
Cl1 0.0130(4) 0.0113(4) 0.0145(3) 0.0005(3) 0.0025(3) 0.0004(3)
Cl2 0.0128(4) 0.0148(4) 0.0123(3) -0.0008(3) 0.0028(3) 0.0018(3)
O1 0.0121(11) 0.0146(10) 0.0124(9) 0.0002(10) 0.0021(9) -0.0012(9)
O2 0.0160(12) 0.0150(11) 0.0139(9) 0.0023(10) 0.0034(9) -0.0009(9)
N1 0.0142(14) 0.0096(13) 0.0214(13) -0.0012(12) 0.0017(11) -0.0010(11)
N2 0.0177(15) 0.0195(14) 0.0124(11) -0.0029(12) 0.0048(11) 0.0047(11)
C1 0.0071(15) 0.0138(15) 0.0142(14) 0.0003(13) 0.0001(12) -0.0002(13)
C2 0.0072(16) 0.0119(15) 0.0155(14) -0.0001(13) -0.0003(12) 0.0000(13)
C3 0.0070(15) 0.0138(15) 0.0135(14) 0.0005(13) 0.0027(12) -0.0006(12)
C4 0.0071(15) 0.0138(15) 0.0129(13) 0.0011(13) 0.0025(12) 0.0005(12)
C5 0.0061(15) 0.0103(14) 0.0135(14) 0.0012(13) 0.0013(12) -0.0012(12)
C6 0.0060(15) 0.0139(15) 0.0108(13) -0.0010(12) 0.0029(12) 0.0024(12)
C7 0.0091(16) 0.0114(16) 0.0153(13) -0.0003(13) 0.0008(12) -0.0001(12)
C8 0.0122(16) 0.0154(15) 0.0131(13) 0.0009(13) -0.0001(13) 0.0007(13)
N3 0.0083(14) 0.0176(13) 0.0171(13) -0.0006(12) -0.0006(11) -0.0010(11)
N4 0.0162(17) 0.0269(15) 0.0169(12) -0.0067(13) 0.0042(12) 0.0017(12)
C9 0.0098(16) 0.0189(15) 0.0127(13) -0.0019(14) 0.0014(13) 0.0020(12)
H9 0.01171 0.02271 0.01526 -0.00226 0.00164 0.00238
C10 0.0115(17) 0.0200(15) 0.0124(14) -0.0022(14) 0.0003(13) 0.0016(13)
H10 0.01384 0.02401 0.01485 -0.00270 0.00042 0.00188
C11 0.0079(16) 0.0170(15) 0.0153(14) -0.0020(13) 0.0013(13) 0.0020(12)
C12 0.0114(17) 0.0218(16) 0.0142(15) -0.0006(14) 0.0029(13) -0.0006(13)
H12 0.01372 0.02611 0.01700 -0.00074 0.00348 -0.00070
C13 0.0150(18) 0.0190(15) 0.0157(15) 0.0001(15) -0.0014(14) -0.0024(13)
H13 0.01799 0.02276 0.01888 0.00010 -0.00167 -0.00284
C14 0.0132(19) 0.0240(18) 0.0273(17) -0.0041(16) -0.0033(15) -0.0032(16)
H14A 0.01985 0.03600 0.04095 -0.00618 -0.00499 -0.00480
H14B 0.01985 0.03600 0.04095 -0.00618 -0.00499 -0.00480
H14C 0.01985 0.03600 0.04095 -0.00618 -0.00499 -0.00480
C15 0.0100(18) 0.0189(16) 0.0142(13) -0.0030(15) 0.0026(13) 0.0004(12)

loop_
_atom_type_symbol
_atom_type_description
_atom_type_scat_dispersion_real
_atom_type_scat_dispersion_imag
_atom_type_scat_source
C C 0.0033 0.0016 'Clementi & Roetti 1974. Atomic Data & Nuclear Data Tables. 14, 177'
H H 0.0000 0.0000 'Clementi & Roetti 1974. Atomic Data & Nuclear Data Tables. 14, 177'
N N 0.0061 0.0033 'Clementi & Roetti 1974. Atomic Data & Nuclear Data Tables. 14, 177'
O O 0.0106 0.0060 'Clementi & Roetti 1974. Atomic Data & Nuclear Data Tables. 14, 177'
Cl Cl 0.1484 0.1585 'Clementi & Roetti 1974. Atomic Data & Nuclear Data Tables. 14, 177'

loop_
_geom_angle_atom_site_label_1
_geom_angle_atom_site_label_2
_geom_angle_atom_site_label_3
_geom_angle
_geom_angle_site_symmetry_1
_geom_angle_site_symmetry_2
_geom_angle_site_symmetry_3
_geom_angle_publ_flag
O1 C1 C6 123.2(2) . . . ?
O1 C1 C2 122.1(2) . . . ?
C6 C1 C2 114.7(2) . . . ?
C1 C2 C7 115.8(2) . . . ?
C1 C2 C3 122.4(2) . . . ?
C7 C2 C3 121.8(2) . . . ?
C4 C3 C8 116.5(2) . . . ?
C4 C3 C2 122.5(2) . . . ?
C8 C3 C2 120.9(2) . . . ?
O2 C4 C5 121.6(2) . . . ?
O2 C4 C3 123.6(2) . . . ?
C5 C4 C3 114.8(2) . . . ?
Cl1 C5 C6 121.9(2) . . . ?
Cl1 C5 C4 115.99(19) . . . ?
C6 C5 C4 122.1(2) . . . ?
Cl2 C6 C5 121.67(19) . . . ?
Cl2 C6 C1 115.32(19) . . . ?
C5 C6 C1 123.0(2) . . . ?
N1 C7 C2 179.00(2) . . . ?
N2 C8 C3 179.13(2) . . . ?
C9 N3 C13 121.9(2) . . . ?
C9 N3 C14 119.9(2) . . . ?
C13 N3 C14 118.2(2) . . . ?
N3 C9 C10 120.3(2) . . . ?
N3 C9 H9 120.(11) . . . ?
C10 C9 H9 120.(3) . . . ?
C9 C10 C11 118.6(3) . . . ?
C9 C10 H10 121.(3) . . . ?
C11 C10 H10 121.(9) . . . ?
C15 C11 C12 119.2(2) . . . ?
C15 C11 C10 120.5(3) . . . ?
C12 C11 C10 120.2(3) . . . ?
C13 C12 C11 118.9(3) . . . ?
C13 C12 H12 120.(3) . . . ?
C11 C12 H12 121.(11) . . . ?
N3 C13 C12 120.0(3) . . . ?
N3 C13 H13 120.(9) . . . ?
C12 C13 H13 120.(3) . . . ?
N3 C14 H14C 109.(3) . . . ?
N3 C14 H14A 110.(3) . . . ?
N3 C14 H14B 109.(4) . . . ?
H14C C14 H14A 109.(13) . . . ?
H14C C14 H14B 109.(6) . . . ?
H14A C14 H14B 109.(5) . . . ?
N4 C15 C11 176.19(8) . . . ?

loop_
_geom_bond_atom_site_label_1
_geom_bond_atom_site_label_2
_geom_bond_distance
_geom_bond_site_symmetry_2
_geom_bond_publ_flag
Cl1 C5 1.712(3) . ?
Cl2 C6 1.719(3) . ?
O1 C1 1.248(3) . ?
O2 C4 1.238(3) . ?
N1 C7 1.159(4) . ?
N2 C8 1.164(4) . ?
C1 C6 1.464(4) . ?
C1 C2 1.453(4) . ?
C2 C7 1.426(4) . ?
C2 C3 1.386(4) . ?
C3 C4 1.446(4) . ?
C3 C8 1.431(4) . ?
C4 C5 1.478(4) . ?
C5 C6 1.360(4) . ?
N3 C9 1.345(4) . ?
N3 C13 1.354(4) . ?
N3 C14 1.475(4) . ?
N4 C15 1.162(4) . ?
C9 C10 1.388(4) . ?
C9 H9 1.08(17) . ?
C10 C11 1.398(4) . ?
C10 H10 1.1(2) . ?
C11 C15 1.429(4) . ?
C11 C12 1.385(4) . ?
C12 C13 1.390(5) . ?
C12 H12 1.08(17) . ?
C13 H13 1.1(2) . ?
C14 H14C 1.08(16) . ?
C14 H14A 1.08(19) . ?
C14 H14B 1.08(10) . ?

loop_
_geom_hbond_atom_site_label_D
_geom_hbond_atom_site_label_H
_geom_hbond_atom_site_label_A
_geom_hbond_distance_DH
_geom_hbond_distance_HA
_geom_hbond_distance_DA
_geom_hbond_angle_DHA
_geom_hbond_site_symmetry_A
C13 H13 N1 1.1(2) 2.38(18) 3.440(4) 165.(2) 1
C14 H14B O1 1.08(10) 2.39(10) 3.411(4) 157.(2) 1
C10 H10 O1 1.1(2) 2.37(19) 3.171(4) 129.(11) 2
C13 H13 Cl1 1.1(2) 2.94(15) 3.543(3) 116.(9) 1_565
C12 H12 N1 1.08(17) 2.6(2) 3.420(4) 133.(11) 3_675
C10 H10 O2 1.1(2) 2.36(13) 3.271(4) 141.(8) 4_676

loop_
_geom_torsion_atom_site_label_1
_geom_torsion_atom_site_label_2
_geom_torsion_atom_site_label_3
_geom_torsion_atom_site_label_4
_geom_torsion_site_symmetry_1
_geom_torsion_site_symmetry_2
_geom_torsion_site_symmetry_3
_geom_torsion_site_symmetry_4
_geom_torsion
_geom_torsion_publ_flag
Cl1 C5 C6 Cl2 . . . . -0.2(3) ?
Cl1 C5 C6 C1 . . . . 179.6(3) ?
Cl1 C5 C4 O2 . . . . 4.1(3) ?
Cl1 C5 C4 C3 . . . . -173.8(3) ?
Cl2 C6 C5 C4 . . . . -179.6(3) ?
Cl2 C6 C1 O1 . . . . -3.8(3) ?
Cl2 C6 C1 C2 . . . . 174.6(3) ?
O1 C1 C6 C5 . . . . 176.4(4) ?
O1 C1 C2 C7 . . . . 5.0(4) ?
O1 C1 C2 C3 . . . . -177.3(4) ?
O2 C4 C5 C6 . . . . -176.4(4) ?
O2 C4 C3 C8 . . . . -4.3(4) ?
O2 C4 C3 C2 . . . . 175.6(4) ?
C1 C6 C5 C4 . . . . 0.2(4) ?
C1 C2 C3 C4 . . . . 1.7(4) ?
C1 C2 C3 C8 . . . . -178.4(4) ?
C2 C1 C6 C5 . . . . -5.2(4) ?
C2 C3 C4 C5 . . . . -6.6(4) ?
C3 C4 C5 C6 . . . . 5.7(4) ?
C3 C2 C1 C6 . . . . 4.3(4) ?
C4 C3 C2 C7 . . . . 179.2(4) ?
C5 C4 C3 C8 . . . . 173.5(4) ?
C6 C1 C2 C7 . . . . -173.4(4) ?
C7 C2 C3 C8 . . . . -0.9(4) ?
N3 C9 C10 C11 . . . . 0.0(4) ?
N3 C9 C10 H10 . . . . -180.(4) ?
N3 C13 C12 C11 . . . . 1.3(4) ?
N3 C13 C12 H12 . . . . -179.(4) ?
C9 N3 C13 C12 . . . . -0.5(4) ?
C9 N3 C13 H13 . . . . 179.(4) ?
C9 N3 C14 H14C . . . . 120.(4) ?
C9 N3 C14 H14A . . . . 0.(4) ?
C9 N3 C14 H14B . . . . -120.(6) ?
C9 C10 C11 C15 . . . . -177.2(4) ?
C9 C10 C11 C12 . . . . 0.8(4) ?
H9 C9 N3 C13 . . . . -180.(5) ?
H9 C9 N3 C14 . . . . -2.(5) ?
H9 C9 C10 C11 . . . . 180.(5) ?
H9 C9 C10 H10 . . . . 0.(7) ?
C10 C9 N3 C13 . . . . -0.2(4) ?
C10 C9 N3 C14 . . . . 178.1(4) ?
C10 C11 C12 C13 . . . . -1.4(4) ?
C10 C11 C12 H12 . . . . 179.(4) ?
H10 C10 C11 C15 . . . . 3.(6) ?
H10 C10 C11 C12 . . . . -179.(6) ?
C11 C12 C13 H13 . . . . -178.(4) ?
C12 C13 N3 C14 . . . . -178.8(4) ?
H12 C12 C13 H13 . . . . 2.(7) ?
H12 C12 C11 C15 . . . . -3.(5) ?
C13 N3 C14 H14C . . . . -62.(4) ?
C13 N3 C14 H14A . . . . 178.(4) ?
C13 N3 C14 H14B . . . . 58.(6) ?
C13 C12 C11 C15 . . . . 176.6(4) ?
H13 C13 N3 C14 . . . . 1.(5) ?
